data_7213885
loop_
_publ_author_name
'Shi, Zhi-Qiang'
'Li, Yi-Zhi'
'Guo, Zi-Jian'
'Zheng, He-Gen'

_publ_section_title
;
 Syntheses, structures, and photoluminescent properties of a series of
 metal--organic frameworks constructed by
 5,5&#x2032;-bis(1H-imidazol-1-yl)-2,2&#x2032;-bithiophene and various
 carboxylate ligands
;
_journal_issue 5
_journal_name_full CrystEngComm
_journal_page_first 900
_journal_paper_doi 10.1039/c3ce41966e
_journal_volume 16
_journal_year 2014
_chemical_formula_moiety 'C41 H21 F12 N2 O8 S Zn2'
_chemical_formula_sum 'C41 H21 F12 N2 O8 S Zn2'
_chemical_formula_weight 1060.40
_chemical_name_systematic
; 
 ? 
;
_space_group_IT_number 13
_symmetry_cell_setting monoclinic
_symmetry_space_group_name_Hall '-P 2yc'
_symmetry_space_group_name_H-M 'P 1 2/c 1'
_atom_sites_solution_hydrogens geom
_atom_sites_solution_primary direct
_atom_sites_solution_secondary difmap
_audit_creation_method SHELXL-97
_cell_angle_alpha 90.00
_cell_angle_beta 122.460(7)
_cell_angle_gamma 90.00
_cell_formula_units_Z 4
_cell_length_a 21.330(3)
_cell_length_b 8.1009(13)
_cell_length_c 30.993(3)
_cell_measurement_reflns_used 7004
_cell_measurement_temperature 296(2)
_cell_measurement_theta_max 24.65
_cell_measurement_theta_min 2.37
_cell_volume 4518.7(11)
_computing_structure_refinement 'SHELXL-97 (Sheldrick, 1997)'
_computing_structure_solution 'SHELXS-97 (Sheldrick, 1990)'
_diffrn_ambient_temperature 296(2)
_diffrn_measured_fraction_theta_full 0.999
_diffrn_measured_fraction_theta_max 0.999
_diffrn_radiation_monochromator graphite
_diffrn_radiation_source 'fine-focus sealed tube'
_diffrn_radiation_type MoK\a
_diffrn_radiation_wavelength 0.71073
_diffrn_reflns_av_R_equivalents 0.0508
_diffrn_reflns_av_sigmaI/netI 0.0706
_diffrn_reflns_limit_h_max 27
_diffrn_reflns_limit_h_min -27
_diffrn_reflns_limit_k_max 10
_diffrn_reflns_limit_k_min -8
_diffrn_reflns_limit_l_max 34
_diffrn_reflns_limit_l_min -39
_diffrn_reflns_number 28076
_diffrn_reflns_theta_full 27.10
_diffrn_reflns_theta_max 27.10
_diffrn_reflns_theta_min 1.13
_exptl_absorpt_coefficient_mu 1.209
_exptl_absorpt_correction_T_max 0.8301
_exptl_absorpt_correction_T_min 0.7284
_exptl_absorpt_correction_type multi-scan
_exptl_absorpt_process_details sadabs
_exptl_crystal_colour yellow
_exptl_crystal_density_diffrn 1.559
_exptl_crystal_density_method 'not measured'
_exptl_crystal_description block
_exptl_crystal_F_000 2116
_exptl_crystal_size_max 0.28
_exptl_crystal_size_mid 0.23
_exptl_crystal_size_min 0.16
_refine_diff_density_max 0.435
_refine_diff_density_min -0.382
_refine_diff_density_rms 0.058
_refine_ls_extinction_method none
_refine_ls_goodness_of_fit_ref 1.002
_refine_ls_hydrogen_treatment constr
_refine_ls_matrix_type full
_refine_ls_number_parameters 595
_refine_ls_number_reflns 9981
_refine_ls_number_restraints 0
_refine_ls_restrained_S_all 1.012
_refine_ls_R_factor_all 0.0704
_refine_ls_R_factor_gt 0.0424
_refine_ls_shift/su_max 0.001
_refine_ls_shift/su_mean 0.000
_refine_ls_structure_factor_coef Fsqd
_refine_ls_weighting_details 'calc w=1/[\s^2^(Fo^2^)+(0.0400P)^2^+0.0900P] where P=(Fo^2^+2Fc^2^)/3'
_refine_ls_weighting_scheme calc
_refine_ls_wR_factor_gt 0.1014
_refine_ls_wR_factor_ref 0.1091
_reflns_number_gt 6588
_reflns_number_total 9981
_reflns_threshold_expression >2sigma(I)
_cod_data_source_file c3ce41966e.txt
_cod_data_source_block 5
_cod_depositor_comments
;
The following automatic conversions were performed:

'_symmetry_cell_setting' value 'Monoclinic' changed to 'monoclinic'
according to
/usr/data/users/saulius/automatic-downloads/current/RSC/lib/dictionaries/cif_core.dic
dictionary named 'cif_core.dic' version 2.4.2 from 2011-04-26.

Automatic conversion script
Id: cif_fix_values 2281 2013-09-26 08:29:07Z andrius 
;
_cod_original_sg_symbol_H-M 'P 2/c'
_cod_database_code 7213885

loop_
_symmetry_equiv_pos_as_xyz
'x, y, z'
'-x, y, -z+1/2'
'-x, -y, -z'
'x, -y, z-1/2'

loop_
_atom_site_label
_atom_site_type_symbol
_atom_site_fract_x
_atom_site_fract_y
_atom_site_fract_z
_atom_site_U_iso_or_equiv
_atom_site_adp_type
_atom_site_occupancy
_atom_site_symmetry_multiplicity
_atom_site_calc_flag
_atom_site_refinement_flags
C1 C 0.58766(18) 1.0104(4) 0.65481(13) 0.0489(8) Uani 1 1 d .
C2 C 0.51082(18) 1.0040(4) 0.64503(12) 0.0484(8) Uani 1 1 d .
C3 C 0.47373(17) 0.8559(4) 0.63553(12) 0.0497(8) Uani 1 1 d .
H3 H 0.4954 0.7589 0.6336 0.060 Uiso 1 1 calc R
C4 C 0.40445(18) 0.8518(4) 0.62884(12) 0.0516(8) Uani 1 1 d .
H4 H 0.3807 0.7509 0.6239 0.062 Uiso 1 1 calc R
C5 C 0.36966(17) 0.9949(4) 0.62942(12) 0.0498(8) Uani 1 1 d .
C6 C 0.4063(2) 1.1439(4) 0.63737(17) 0.0692(11) Uani 1 1 d .
H6 H 0.3831 1.2421 0.6365 0.083 Uiso 1 1 calc R
C7 C 0.4774(2) 1.1468(4) 0.64654(17) 0.0716(11) Uani 1 1 d .
H7 H 0.5028 1.2465 0.6538 0.086 Uiso 1 1 calc R
C8 C 0.29030(18) 0.9800(4) 0.61865(13) 0.0530(8) Uani 1 1 d .
C9 C 0.2388(2) 0.9406(6) 0.56168(16) 0.0725(11) Uani 1 1 d .
C10 C 0.2629(2) 1.1388(6) 0.6296(2) 0.0791(12) Uani 1 1 d .
C11 C 0.28929(17) 0.8454(4) 0.65377(12) 0.0468(7) Uani 1 1 d .
C12 C 0.23425(18) 0.7275(4) 0.63728(13) 0.0537(8) Uani 1 1 d .
H12 H 0.1953 0.7253 0.6032 0.064 Uiso 1 1 calc R
C13 C 0.23673(18) 0.6125(4) 0.67125(13) 0.0531(8) Uani 1 1 d .
H13 H 0.1996 0.5330 0.6595 0.064 Uiso 1 1 calc R
C14 C 0.29294(18) 0.6136(4) 0.72199(13) 0.0480(8) Uani 1 1 d .
C15 C 0.3478(2) 0.7326(4) 0.73893(14) 0.0591(9) Uani 1 1 d .
H15 H 0.3858 0.7365 0.7733 0.071 Uiso 1 1 calc R
C16 C 0.3461(2) 0.8469(4) 0.70467(13) 0.0586(9) Uani 1 1 d .
H16 H 0.3837 0.9251 0.7163 0.070 Uiso 1 1 calc R
C17 C 0.2974(2) 0.4891(4) 0.75949(15) 0.0548(9) Uani 1 1 d .
C18 C 0.81222(18) 0.8807(4) 0.74728(13) 0.0481(7) Uani 1 1 d .
C19 C 0.87518(17) 0.7929(4) 0.79212(12) 0.0455(7) Uani 1 1 d .
C20 C 0.89241(17) 0.6328(4) 0.78686(12) 0.0464(7) Uani 1 1 d .
H20 H 0.8656 0.5807 0.7552 0.056 Uiso 1 1 calc R
C21 C 0.94868(18) 0.5509(4) 0.82799(12) 0.0475(7) Uani 1 1 d .
H21 H 0.9599 0.4435 0.8238 0.057 Uiso 1 1 calc R
C22 C 0.98916(17) 0.6234(4) 0.87556(11) 0.0455(7) Uani 1 1 d .
C23 C 0.97143(19) 0.7847(4) 0.88051(13) 0.0552(8) Uani 1 1 d .
H23 H 0.9980 0.8363 0.9122 0.066 Uiso 1 1 calc R
C24 C 0.91578(19) 0.8685(4) 0.83963(13) 0.0564(8) Uani 1 1 d .
H24 H 0.9050 0.9766 0.8436 0.068 Uiso 1 1 calc R
C25 C 1.04805(19) 0.5191(4) 0.92059(12) 0.0526(8) Uani 1 1 d .
C26 C 1.0047(2) 0.4034(5) 0.93543(15) 0.0687(11) Uani 1 1 d .
C27 C 1.1031(2) 0.6237(6) 0.96707(14) 0.0749(12) Uani 1 1 d .
C28 C 1.09649(17) 0.4206(4) 0.90622(11) 0.0449(7) Uani 1 1 d .
C29 C 1.11842(17) 0.4993(4) 0.87687(12) 0.0480(7) Uani 1 1 d .
H29 H 1.1023 0.6063 0.8655 0.058 Uiso 1 1 calc R
C30 C 1.16382(17) 0.4210(4) 0.86434(12) 0.0479(7) Uani 1 1 d .
H30 H 1.1787 0.4760 0.8449 0.057 Uiso 1 1 calc R
C31 C 1.18738(17) 0.2614(4) 0.88041(11) 0.0422(7) Uani 1 1 d .
C32 C 1.16490(19) 0.1815(4) 0.90940(12) 0.0527(8) Uani 1 1 d .
H32 H 1.1800 0.0736 0.9202 0.063 Uiso 1 1 calc R
C33 C 1.1204(2) 0.2611(4) 0.92221(13) 0.0541(9) Uani 1 1 d .
H33 H 1.1060 0.2067 0.9420 0.065 Uiso 1 1 calc R
C34 C 1.23530(17) 0.1761(4) 0.86588(12) 0.0463(7) Uani 1 1 d .
C35 C 0.64536(17) 0.5515(4) 0.58423(12) 0.0455(7) Uani 1 1 d .
H35 H 0.6309 0.5127 0.6058 0.055 Uiso 1 1 calc R
C36 C 0.6901(2) 0.7035(4) 0.55024(13) 0.0576(9) Uani 1 1 d .
H36 H 0.7125 0.7916 0.5444 0.069 Uiso 1 1 calc R
C37 C 0.6652(2) 0.5668(4) 0.52219(14) 0.0621(10) Uani 1 1 d .
H37 H 0.6671 0.5423 0.4936 0.075 Uiso 1 1 calc R
C38 C 0.60320(19) 0.3116(4) 0.52568(12) 0.0503(8) Uani 1 1 d .
C39 C 0.6208(2) 0.1998(4) 0.50192(14) 0.0639(10) Uani 1 1 d .
H39 H 0.6575 0.2150 0.4948 0.077 Uiso 1 1 calc R
C40 C 0.5769(2) 0.0568(4) 0.48911(13) 0.0632(10) Uani 1 1 d .
H40 H 0.5820 -0.0333 0.4726 0.076 Uiso 1 1 calc R
C41 C 0.5266(2) 0.0623(4) 0.50300(12) 0.0549(8) Uani 1 1 d .
F1 F 0.25142(14) 1.0421(4) 0.53271(9) 0.0995(8) Uani 1 1 d .
F2 F 0.24938(13) 0.7884(3) 0.55018(8) 0.0804(7) Uani 1 1 d .
F3 F 0.16642(12) 0.9518(4) 0.54365(9) 0.1007(9) Uani 1 1 d .
F4 F 0.25121(16) 1.2614(3) 0.59704(12) 0.1071(9) Uani 1 1 d .
F5 F 0.31186(16) 1.1967(3) 0.67666(12) 0.0887(7) Uani 1 1 d .
F6 F 0.19917(14) 1.1174(3) 0.62717(12) 0.1047(9) Uani 1 1 d .
F7 F 0.95458(14) 0.4881(3) 0.93925(9) 0.0914(8) Uani 1 1 d .
F8 F 0.96895(14) 0.2857(3) 0.90087(9) 0.0793(6) Uani 1 1 d .
F9 F 1.04884(15) 0.3283(3) 0.98080(9) 0.0917(8) Uani 1 1 d .
F10 F 1.07261(15) 0.6960(3) 0.99025(8) 0.0926(8) Uani 1 1 d .
F11 F 1.13258(13) 0.7426(3) 0.95415(9) 0.0846(7) Uani 1 1 d .
F12 F 1.15970(15) 0.5336(3) 1.00274(8) 0.1063(9) Uani 1 1 d .
N1 N 0.67749(14) 0.6941(3) 0.58911(10) 0.0454(6) Uani 1 1 d .
N2 N 0.63623(15) 0.4688(3) 0.54343(9) 0.0481(6) Uani 1 1 d .
O1 O 0.60460(12) 0.9042(3) 0.63350(9) 0.0543(6) Uani 1 1 d .
O2 O 0.62942(13) 1.1216(3) 0.68424(11) 0.0732(7) Uani 1 1 d .
O3 O 0.24922(13) 0.3735(3) 0.73886(10) 0.0608(6) Uani 1 1 d .
O4 O 0.34420(18) 0.5010(3) 0.80549(11) 0.0837(8) Uani 1 1 d .
O5 O 0.77778(13) 0.8026(3) 0.70698(9) 0.0605(6) Uani 1 1 d .
O6 O 0.79979(15) 1.0261(3) 0.75427(10) 0.0754(7) Uani 1 1 d U
O7 O 1.25639(13) 0.0321(3) 0.88165(9) 0.0581(6) Uani 1 1 d .
O8 O 1.24997(15) 0.2550(3) 0.83778(11) 0.0684(7) Uani 1 1 d .
S1 S 0.53264(6) 0.24778(10) 0.53249(4) 0.0647(3) Uani 1 1 d .
Zn1 Zn 0.698323(19) 0.86962(4) 0.639995(13) 0.04009(10) Uani 1 1 d .
Zn2 Zn 0.72876(2) 1.19996(4) 0.713702(14) 0.04257(10) Uani 1 1 d .

loop_
_atom_site_aniso_label
_atom_site_aniso_U_11
_atom_site_aniso_U_22
_atom_site_aniso_U_33
_atom_site_aniso_U_23
_atom_site_aniso_U_13
_atom_site_aniso_U_12
C1 0.0406(18) 0.0510(19) 0.052(2) 0.0096(15) 0.0230(17) -0.0037(15)
C2 0.0446(18) 0.0502(19) 0.055(2) 0.0032(15) 0.0299(17) -0.0039(14)
C3 0.0447(18) 0.0517(18) 0.054(2) -0.0018(15) 0.0277(17) -0.0016(15)
C4 0.0478(19) 0.0512(18) 0.055(2) 0.0025(15) 0.0276(17) -0.0073(15)
C5 0.0427(18) 0.058(2) 0.053(2) 0.0147(15) 0.0282(17) 0.0049(15)
C6 0.062(2) 0.049(2) 0.115(3) 0.012(2) 0.059(3) 0.0039(18)
C7 0.066(2) 0.049(2) 0.117(3) 0.004(2) 0.061(3) -0.0090(18)
C8 0.0432(18) 0.062(2) 0.060(2) 0.0167(16) 0.0318(18) 0.0033(16)
C9 0.049(2) 0.099(3) 0.062(3) 0.032(2) 0.026(2) 0.005(2)
C10 0.060(3) 0.080(3) 0.110(4) 0.031(3) 0.054(3) 0.017(2)
C11 0.0398(17) 0.0575(19) 0.0474(19) 0.0090(14) 0.0263(16) 0.0020(15)
C12 0.0385(18) 0.068(2) 0.051(2) 0.0109(16) 0.0217(17) -0.0012(16)
C13 0.0428(18) 0.059(2) 0.061(2) 0.0028(16) 0.0304(18) -0.0079(15)
C14 0.054(2) 0.0436(17) 0.057(2) 0.0033(14) 0.0372(18) 0.0001(15)
C15 0.065(2) 0.063(2) 0.046(2) 0.0008(16) 0.0283(19) -0.0104(18)
C16 0.063(2) 0.060(2) 0.054(2) -0.0001(16) 0.032(2) -0.0175(18)
C17 0.063(2) 0.051(2) 0.063(2) 0.0124(17) 0.042(2) 0.0076(17)
C18 0.0439(18) 0.0482(18) 0.055(2) 0.0026(16) 0.0288(17) 0.0029(15)
C19 0.0434(18) 0.0478(18) 0.0466(19) 0.0028(14) 0.0250(16) 0.0060(14)
C20 0.0449(18) 0.0503(18) 0.0413(18) -0.0054(14) 0.0214(15) 0.0036(15)
C21 0.055(2) 0.0450(17) 0.0446(19) -0.0041(14) 0.0285(17) 0.0110(15)
C22 0.0453(17) 0.0520(18) 0.0403(17) -0.0056(14) 0.0237(15) 0.0087(15)
C23 0.052(2) 0.058(2) 0.0433(19) -0.0125(15) 0.0173(17) 0.0115(16)
C24 0.055(2) 0.0474(18) 0.061(2) -0.0102(16) 0.0272(19) 0.0103(16)
C25 0.059(2) 0.063(2) 0.0385(18) -0.0050(15) 0.0281(17) 0.0159(16)
C26 0.082(3) 0.088(3) 0.060(2) 0.018(2) 0.054(2) 0.031(2)
C27 0.072(3) 0.082(3) 0.047(2) -0.011(2) 0.016(2) 0.025(2)
C28 0.0445(18) 0.0537(18) 0.0361(17) -0.0006(13) 0.0213(15) 0.0119(14)
C29 0.0468(18) 0.0431(17) 0.054(2) 0.0045(14) 0.0265(17) 0.0098(14)
C30 0.0530(19) 0.0452(17) 0.053(2) 0.0069(14) 0.0339(17) 0.0088(15)
C31 0.0428(18) 0.0436(16) 0.0414(17) 0.0013(13) 0.0232(15) 0.0083(13)
C32 0.065(2) 0.0503(18) 0.052(2) 0.0147(15) 0.0371(19) 0.0213(16)
C33 0.075(2) 0.0526(19) 0.051(2) 0.0138(15) 0.044(2) 0.0190(17)
C34 0.0410(17) 0.0486(18) 0.0495(19) -0.0030(14) 0.0244(16) 0.0048(14)
C35 0.0459(18) 0.0407(17) 0.0473(19) -0.0046(13) 0.0232(16) -0.0048(14)
C36 0.074(2) 0.0439(18) 0.059(2) -0.0032(16) 0.039(2) -0.0097(17)
C37 0.089(3) 0.053(2) 0.055(2) -0.0117(17) 0.046(2) -0.0168(19)
C38 0.058(2) 0.0354(16) 0.0459(19) -0.0064(13) 0.0202(17) -0.0069(15)
C39 0.080(3) 0.0485(19) 0.059(2) -0.0159(16) 0.035(2) -0.0118(18)
C40 0.079(3) 0.0408(18) 0.056(2) -0.0155(16) 0.027(2) -0.0049(18)
C41 0.064(2) 0.0359(16) 0.0411(19) -0.0067(14) 0.0127(17) -0.0065(15)
F1 0.0777(17) 0.144(2) 0.0710(16) 0.0503(15) 0.0360(14) 0.0023(15)
F2 0.0623(14) 0.116(2) 0.0516(13) 0.0040(12) 0.0231(12) -0.0103(14)
F3 0.0387(12) 0.157(2) 0.0832(18) 0.0395(16) 0.0175(12) 0.0097(14)
F4 0.105(2) 0.0824(16) 0.161(3) 0.0620(17) 0.090(2) 0.0406(15)
F5 0.101(2) 0.0681(14) 0.128(2) 0.0002(14) 0.082(2) 0.0089(14)
F6 0.0822(17) 0.0981(18) 0.175(3) 0.0338(17) 0.096(2) 0.0284(14)
F7 0.1026(19) 0.1191(19) 0.0931(18) 0.0230(14) 0.0794(17) 0.0436(15)
F8 0.0903(17) 0.0830(16) 0.0892(17) 0.0002(13) 0.0646(16) -0.0052(13)
F9 0.115(2) 0.1210(19) 0.0658(15) 0.0353(13) 0.0664(16) 0.0528(16)
F10 0.112(2) 0.1104(18) 0.0489(13) -0.0197(12) 0.0386(14) 0.0340(15)
F11 0.0684(16) 0.0848(16) 0.0780(17) -0.0317(13) 0.0242(14) -0.0038(13)
F12 0.0944(19) 0.119(2) 0.0484(14) -0.0167(13) 0.0003(13) 0.0471(16)
N1 0.0503(16) 0.0373(13) 0.0495(16) -0.0052(11) 0.0275(14) -0.0059(12)
N2 0.0586(17) 0.0363(13) 0.0434(15) -0.0074(11) 0.0233(14) -0.0055(12)
O1 0.0401(12) 0.0636(14) 0.0597(15) -0.0033(11) 0.0271(12) -0.0016(11)
O2 0.0490(14) 0.0731(17) 0.103(2) -0.0259(15) 0.0440(16) -0.0208(13)
O3 0.0600(15) 0.0510(13) 0.0751(17) 0.0173(12) 0.0386(14) 0.0037(12)
O4 0.106(2) 0.0830(19) 0.0592(19) 0.0137(14) 0.0423(19) -0.0091(16)
O5 0.0555(15) 0.0551(14) 0.0535(15) 0.0032(11) 0.0176(13) 0.0052(11)
O6 0.0743(14) 0.0588(13) 0.0729(14) 0.0016(11) 0.0261(11) 0.0169(11)
O7 0.0693(16) 0.0544(14) 0.0618(15) 0.0114(11) 0.0425(14) 0.0241(12)
O8 0.096(2) 0.0475(13) 0.105(2) -0.0002(13) 0.0832(19) 0.0015(13)
S1 0.0747(7) 0.0376(4) 0.0799(7) -0.0180(4) 0.0403(6) -0.0127(4)
Zn1 0.03857(19) 0.03536(18) 0.0451(2) -0.00583(14) 0.02166(17) -0.00568(15)
Zn2 0.0420(2) 0.03576(18) 0.0519(2) -0.00364(15) 0.02642(18) -0.00172(15)

loop_
_atom_type_symbol
_atom_type_description
_atom_type_scat_dispersion_real
_atom_type_scat_dispersion_imag
_atom_type_scat_source
C C 0.0033 0.0016 'International Tables Vol C Tables 4.2.6.8 and 6.1.1.4'
H H 0.0000 0.0000 'International Tables Vol C Tables 4.2.6.8 and 6.1.1.4'
F F 0.0171 0.0103 'International Tables Vol C Tables 4.2.6.8 and 6.1.1.4'
N N 0.0061 0.0033 'International Tables Vol C Tables 4.2.6.8 and 6.1.1.4'
O O 0.0106 0.0060 'International Tables Vol C Tables 4.2.6.8 and 6.1.1.4'
S S 0.1246 0.1234 'International Tables Vol C Tables 4.2.6.8 and 6.1.1.4'
Zn Zn 0.2839 1.4301 'International Tables Vol C Tables 4.2.6.8 and 6.1.1.4'

loop_
_geom_angle_atom_site_label_1
_geom_angle_atom_site_label_2
_geom_angle_atom_site_label_3
_geom_angle
_geom_angle_site_symmetry_1
_geom_angle_site_symmetry_3
O1 C1 O2 125.9(3) . .
O1 C1 C2 117.7(3) . .
O2 C1 C2 116.5(3) . .
C7 C2 C3 119.5(3) . .
C7 C2 C1 119.7(3) . .
C3 C2 C1 120.8(3) . .
C4 C3 C2 119.9(3) . .
C4 C3 H3 120.0 . .
C2 C3 H3 120.0 . .
C3 C4 C5 121.2(3) . .
C3 C4 H4 119.4 . .
C5 C4 H4 119.4 . .
C4 C5 C6 118.5(3) . .
C4 C5 C8 117.8(3) . .
C6 C5 C8 123.7(3) . .
C7 C6 C5 120.1(3) . .
C7 C6 H6 119.9 . .
C5 C6 H6 119.9 . .
C2 C7 C6 120.6(3) . .
C2 C7 H7 119.7 . .
C6 C7 H7 119.7 . .
C10 C8 C9 108.0(3) . .
C10 C8 C5 113.1(3) . .
C9 C8 C5 106.9(3) . .
C10 C8 C11 106.7(3) . .
C9 C8 C11 113.1(3) . .
C5 C8 C11 109.3(3) . .
F3 C9 F2 105.9(4) . .
F3 C9 F1 106.3(3) . .
F2 C9 F1 105.2(3) . .
F3 C9 C8 115.0(3) . .
F2 C9 C8 112.3(3) . .
F1 C9 C8 111.4(3) . .
F6 C10 F4 106.4(3) . .
F6 C10 F5 106.3(4) . .
F4 C10 F5 106.3(4) . .
F6 C10 C8 112.2(4) . .
F4 C10 C8 113.4(4) . .
F5 C10 C8 111.7(3) . .
C12 C11 C16 118.6(3) . .
C12 C11 C8 123.8(3) . .
C16 C11 C8 117.5(3) . .
C11 C12 C13 120.4(3) . .
C11 C12 H12 119.8 . .
C13 C12 H12 119.8 . .
C14 C13 C12 121.3(3) . .
C14 C13 H13 119.4 . .
C12 C13 H13 119.4 . .
C13 C14 C15 118.7(3) . .
C13 C14 C17 122.3(3) . .
C15 C14 C17 119.0(3) . .
C14 C15 C16 120.1(3) . .
C14 C15 H15 119.9 . .
C16 C15 H15 119.9 . .
C11 C16 C15 120.9(3) . .
C11 C16 H16 119.6 . .
C15 C16 H16 119.6 . .
O4 C17 O3 124.9(3) . .
O4 C17 C14 121.3(3) . .
O3 C17 C14 113.9(3) . .
O5 C18 O6 126.4(3) . .
O5 C18 C19 116.6(3) . .
O6 C18 C19 117.0(3) . .
C20 C19 C24 119.1(3) . .
C20 C19 C18 120.0(3) . .
C24 C19 C18 120.9(3) . .
C21 C20 C19 120.2(3) . .
C21 C20 H20 119.9 . .
C19 C20 H20 119.9 . .
C20 C21 C22 121.6(3) . .
C20 C21 H21 119.2 . .
C22 C21 H21 119.2 . .
C21 C22 C23 117.8(3) . .
C21 C22 C25 118.4(3) . .
C23 C22 C25 123.7(3) . .
C24 C23 C22 121.2(3) . .
C24 C23 H23 119.4 . .
C22 C23 H23 119.4 . .
C23 C24 C19 120.2(3) . .
C23 C24 H24 119.9 . .
C19 C24 H24 119.9 . .
C22 C25 C27 113.0(3) . .
C22 C25 C28 111.7(2) . .
C27 C25 C28 105.2(3) . .
C22 C25 C26 106.0(3) . .
C27 C25 C26 109.4(3) . .
C28 C25 C26 111.7(3) . .
F7 C26 F8 107.5(3) . .
F7 C26 F9 106.6(3) . .
F8 C26 F9 107.2(3) . .
F7 C26 C25 110.6(3) . .
F8 C26 C25 111.8(3) . .
F9 C26 C25 112.9(3) . .
F11 C27 F12 106.4(4) . .
F11 C27 F10 106.9(3) . .
F12 C27 F10 106.2(3) . .
F11 C27 C25 111.5(3) . .
F12 C27 C25 111.9(3) . .
F10 C27 C25 113.5(4) . .
C33 C28 C29 118.6(3) . .
C33 C28 C25 123.6(3) . .
C29 C28 C25 117.7(3) . .
C30 C29 C28 120.8(3) . .
C30 C29 H29 119.6 . .
C28 C29 H29 119.6 . .
C29 C30 C31 120.3(3) . .
C29 C30 H30 119.8 . .
C31 C30 H30 119.8 . .
C30 C31 C32 119.1(3) . .
C30 C31 C34 120.1(3) . .
C32 C31 C34 120.8(3) . .
C33 C32 C31 120.2(3) . .
C33 C32 H32 119.9 . .
C31 C32 H32 119.9 . .
C32 C33 C28 121.1(3) . .
C32 C33 H33 119.5 . .
C28 C33 H33 119.5 . .
O8 C34 O7 125.3(3) . .
O8 C34 C31 116.3(3) . .
O7 C34 C31 118.4(3) . .
N1 C35 N2 110.5(3) . .
N1 C35 H35 124.8 . .
N2 C35 H35 124.8 . .
C37 C36 N1 109.3(3) . .
C37 C36 H36 125.3 . .
N1 C36 H36 125.3 . .
C36 C37 N2 107.0(3) . .
C36 C37 H37 126.5 . .
N2 C37 H37 126.5 . .
C39 C38 N2 126.4(3) . .
C39 C38 S1 112.8(3) . .
N2 C38 S1 120.8(2) . .
C38 C39 C40 111.8(3) . .
C38 C39 H39 124.1 . .
C40 C39 H39 124.1 . .
C41 C40 C39 113.8(3) . .
C41 C40 H40 123.1 . .
C39 C40 H40 123.1 . .
C40 C41 C41 129.3(4) . 3_656
C40 C41 S1 110.5(3) . .
C41 C41 S1 120.2(4) 3_656 .
C35 N1 C36 106.5(3) . .
C35 N1 Zn1 127.0(2) . .
C36 N1 Zn1 126.3(2) . .
C35 N2 C37 106.7(2) . .
C35 N2 C38 127.0(3) . .
C37 N2 C38 126.3(3) . .
C1 O1 Zn1 128.7(2) . .
C1 O2 Zn2 139.5(2) . .
C17 O3 Zn2 110.9(2) . 2_646
C18 O5 Zn1 130.6(2) . .
C18 O6 Zn2 136.9(2) . .
C34 O7 Zn1 129.41(19) . 2_746
C34 O8 Zn2 135.8(2) . 2_746
C38 S1 C41 91.04(16) . .
O1 Zn1 O5 114.78(10) . .
O1 Zn1 O7 123.02(10) . 2_766
O5 Zn1 O7 104.44(11) . 2_766
O1 Zn1 N1 104.16(10) . .
O5 Zn1 N1 110.28(11) . .
O7 Zn1 N1 98.67(9) 2_766 .
O3 Zn2 O2 111.44(10) 2_666 .
O3 Zn2 O8 113.45(10) 2_666 2_766
O2 Zn2 O8 111.97(12) . 2_766
O3 Zn2 O6 104.53(11) 2_666 .
O2 Zn2 O6 110.26(12) . .
O8 Zn2 O6 104.68(11) 2_766 .

loop_
_geom_bond_atom_site_label_1
_geom_bond_atom_site_label_2
_geom_bond_distance
_geom_bond_site_symmetry_2
C1 O1 1.250(4) .
C1 O2 1.251(4) .
C1 C2 1.499(4) .
C2 C7 1.372(5) .
C2 C3 1.379(4) .
C3 C4 1.378(4) .
C3 H3 0.9300 .
C4 C5 1.382(4) .
C4 H4 0.9300 .
C5 C6 1.386(5) .
C5 C8 1.544(4) .
C6 C7 1.386(5) .
C6 H6 0.9300 .
C7 H7 0.9300 .
C8 C10 1.524(5) .
C8 C9 1.531(5) .
C8 C11 1.549(4) .
C9 F3 1.333(4) .
C9 F2 1.336(5) .
C9 F1 1.347(4) .
C10 F6 1.333(4) .
C10 F4 1.340(5) .
C10 F5 1.343(5) .
C11 C12 1.381(4) .
C11 C16 1.380(4) .
C12 C13 1.386(4) .
C12 H12 0.9300 .
C13 C14 1.373(5) .
C13 H13 0.9300 .
C14 C15 1.383(5) .
C14 C17 1.503(4) .
C15 C16 1.394(4) .
C15 H15 0.9300 .
C16 H16 0.9300 .
C17 O4 1.229(4) .
C17 O3 1.279(4) .
C18 O5 1.231(4) .
C18 O6 1.252(4) .
C18 C19 1.496(4) .
C19 C20 1.381(4) .
C19 C24 1.387(5) .
C20 C21 1.365(4) .
C20 H20 0.9300 .
C21 C22 1.378(4) .
C21 H21 0.9300 .
C22 C23 1.392(4) .
C22 C25 1.535(4) .
C23 C24 1.364(5) .
C23 H23 0.9300 .
C24 H24 0.9300 .
C25 C27 1.535(5) .
C25 C28 1.548(4) .
C25 C26 1.549(5) .
C26 F7 1.328(4) .
C26 F8 1.327(5) .
C26 F9 1.346(4) .
C27 F11 1.325(5) .
C27 F12 1.334(4) .
C27 F10 1.336(4) .
C28 C33 1.379(4) .
C28 C29 1.382(4) .
C29 C30 1.376(4) .
C29 H29 0.9300 .
C30 C31 1.380(4) .
C30 H30 0.9300 .
C31 C32 1.385(4) .
C31 C34 1.490(4) .
C32 C33 1.372(4) .
C32 H32 0.9300 .
C33 H33 0.9300 .
C34 O8 1.248(4) .
C34 O7 1.251(4) .
C35 N1 1.310(4) .
C35 N2 1.350(4) .
C35 H35 0.9300 .
C36 C37 1.330(5) .
C36 N1 1.370(4) .
C36 H36 0.9300 .
C37 N2 1.372(4) .
C37 H37 0.9300 .
C38 C39 1.342(4) .
C38 N2 1.416(4) .
C38 S1 1.708(3) .
C39 C40 1.405(5) .
C39 H39 0.9300 .
C40 C41 1.354(5) .
C40 H40 0.9300 .
C41 C41 1.455(7) 3_656
C41 S1 1.727(3) .
N1 Zn1 1.988(2) .
O1 Zn1 1.919(2) .
O2 Zn2 1.910(2) .
O3 Zn2 1.902(2) 2_646
O5 Zn1 1.924(2) .
O6 Zn2 1.953(3) .
O7 Zn1 1.952(2) 2_746
O8 Zn2 1.931(2) 2_746
Zn1 O7 1.952(2) 2_766
Zn2 O3 1.902(2) 2_666
Zn2 O8 1.931(2) 2_766

loop_
_geom_torsion_atom_site_label_1
_geom_torsion_atom_site_label_2
_geom_torsion_atom_site_label_3
_geom_torsion_atom_site_label_4
_geom_torsion
_geom_torsion_site_symmetry_1
_geom_torsion_site_symmetry_4
O1 C1 C2 C7 -150.6(3) . .
O2 C1 C2 C7 30.1(5) . .
O1 C1 C2 C3 30.7(4) . .
O2 C1 C2 C3 -148.6(3) . .
C7 C2 C3 C4 -1.5(5) . .
C1 C2 C3 C4 177.2(3) . .
C2 C3 C4 C5 2.6(5) . .
C3 C4 C5 C6 -0.6(5) . .
C3 C4 C5 C8 176.7(3) . .
C4 C5 C6 C7 -2.6(6) . .
C8 C5 C6 C7 -179.6(3) . .
C3 C2 C7 C6 -1.6(6) . .
C1 C2 C7 C6 179.7(3) . .
C5 C6 C7 C2 3.7(6) . .
C4 C5 C8 C10 169.7(3) . .
C6 C5 C8 C10 -13.2(5) . .
C4 C5 C8 C9 -71.6(4) . .
C6 C5 C8 C9 105.5(4) . .
C4 C5 C8 C11 51.0(4) . .
C6 C5 C8 C11 -131.8(3) . .
C10 C8 C9 F3 -46.9(4) . .
C5 C8 C9 F3 -168.8(3) . .
C11 C8 C9 F3 70.9(4) . .
C10 C8 C9 F2 -168.1(3) . .
C5 C8 C9 F2 69.9(3) . .
C11 C8 C9 F2 -50.4(4) . .
C10 C8 C9 F1 74.1(4) . .
C5 C8 C9 F1 -47.8(4) . .
C11 C8 C9 F1 -168.1(3) . .
C9 C8 C10 F6 70.9(4) . .
C5 C8 C10 F6 -171.0(3) . .
C11 C8 C10 F6 -50.9(5) . .
C9 C8 C10 F4 -49.7(4) . .
C5 C8 C10 F4 68.4(5) . .
C11 C8 C10 F4 -171.5(3) . .
C9 C8 C10 F5 -169.8(3) . .
C5 C8 C10 F5 -51.7(4) . .
C11 C8 C10 F5 68.4(4) . .
C10 C8 C11 C12 101.3(4) . .
C9 C8 C11 C12 -17.2(4) . .
C5 C8 C11 C12 -136.2(3) . .
C10 C8 C11 C16 -77.2(4) . .
C9 C8 C11 C16 164.3(3) . .
C5 C8 C11 C16 45.4(4) . .
C16 C11 C12 C13 -0.6(5) . .
C8 C11 C12 C13 -179.1(3) . .
C11 C12 C13 C14 0.9(5) . .
C12 C13 C14 C15 0.0(5) . .
C12 C13 C14 C17 -179.3(3) . .
C13 C14 C15 C16 -1.0(5) . .
C17 C14 C15 C16 178.3(3) . .
C12 C11 C16 C15 -0.4(5) . .
C8 C11 C16 C15 178.1(3) . .
C14 C15 C16 C11 1.2(5) . .
C13 C14 C17 O4 -173.4(3) . .
C15 C14 C17 O4 7.3(5) . .
C13 C14 C17 O3 7.1(4) . .
C15 C14 C17 O3 -172.1(3) . .
O5 C18 C19 C20 0.5(4) . .
O6 C18 C19 C20 -179.3(3) . .
O5 C18 C19 C24 -177.8(3) . .
O6 C18 C19 C24 2.4(5) . .
C24 C19 C20 C21 0.0(5) . .
C18 C19 C20 C21 -178.4(3) . .
C19 C20 C21 C22 0.6(5) . .
C20 C21 C22 C23 -0.6(5) . .
C20 C21 C22 C25 176.0(3) . .
C21 C22 C23 C24 0.0(5) . .
C25 C22 C23 C24 -176.4(3) . .
C22 C23 C24 C19 0.6(5) . .
C20 C19 C24 C23 -0.6(5) . .
C18 C19 C24 C23 177.8(3) . .
C21 C22 C25 C27 164.0(3) . .
C23 C22 C25 C27 -19.6(5) . .
C21 C22 C25 C28 45.7(4) . .
C23 C22 C25 C28 -137.9(3) . .
C21 C22 C25 C26 -76.2(3) . .
C23 C22 C25 C26 100.2(4) . .
C22 C25 C26 F7 -47.8(4) . .
C27 C25 C26 F7 74.3(4) . .
C28 C25 C26 F7 -169.6(3) . .
C22 C25 C26 F8 72.0(3) . .
C27 C25 C26 F8 -165.9(3) . .
C28 C25 C26 F8 -49.8(4) . .
C22 C25 C26 F9 -167.1(3) . .
C27 C25 C26 F9 -45.0(4) . .
C28 C25 C26 F9 71.1(4) . .
C22 C25 C27 F11 -52.0(4) . .
C28 C25 C27 F11 70.1(4) . .
C26 C25 C27 F11 -169.8(3) . .
C22 C25 C27 F12 -171.0(3) . .
C28 C25 C27 F12 -49.0(4) . .
C26 C25 C27 F12 71.2(4) . .
C22 C25 C27 F10 68.8(4) . .
C28 C25 C27 F10 -169.2(3) . .
C26 C25 C27 F10 -49.0(4) . .
C22 C25 C28 C33 -141.0(3) . .
C27 C25 C28 C33 96.1(4) . .
C26 C25 C28 C33 -22.5(5) . .
C22 C25 C28 C29 40.8(4) . .
C27 C25 C28 C29 -82.1(4) . .
C26 C25 C28 C29 159.3(3) . .
C33 C28 C29 C30 -0.7(5) . .
C25 C28 C29 C30 177.6(3) . .
C28 C29 C30 C31 0.9(5) . .
C29 C30 C31 C32 -0.2(5) . .
C29 C30 C31 C34 178.8(3) . .
C30 C31 C32 C33 -0.6(5) . .
C34 C31 C32 C33 -179.6(3) . .
C31 C32 C33 C28 0.7(5) . .
C29 C28 C33 C32 0.0(5) . .
C25 C28 C33 C32 -178.2(3) . .
C30 C31 C34 O8 -2.1(5) . .
C32 C31 C34 O8 176.8(3) . .
C30 C31 C34 O7 179.1(3) . .
C32 C31 C34 O7 -1.9(5) . .
N1 C36 C37 N2 0.1(4) . .
N2 C38 C39 C40 -179.6(3) . .
S1 C38 C39 C40 -0.7(4) . .
C38 C39 C40 C41 0.3(5) . .
C39 C40 C41 C41 -178.7(4) . 3_656
C39 C40 C41 S1 0.2(4) . .
N2 C35 N1 C36 -0.4(4) . .
N2 C35 N1 Zn1 176.0(2) . .
C37 C36 N1 C35 0.2(4) . .
C37 C36 N1 Zn1 -176.3(3) . .
N1 C35 N2 C37 0.5(4) . .
N1 C35 N2 C38 -179.5(3) . .
C36 C37 N2 C35 -0.3(4) . .
C36 C37 N2 C38 179.6(3) . .
C39 C38 N2 C35 -148.8(4) . .
S1 C38 N2 C35 32.3(5) . .
C39 C38 N2 C37 31.2(6) . .
S1 C38 N2 C37 -147.7(3) . .
O2 C1 O1 Zn1 2.5(5) . .
C2 C1 O1 Zn1 -176.7(2) . .
O1 C1 O2 Zn2 -0.4(6) . .
C2 C1 O2 Zn2 178.8(3) . .
O4 C17 O3 Zn2 -11.2(4) . 2_646
C14 C17 O3 Zn2 168.2(2) . 2_646
O6 C18 O5 Zn1 4.0(5) . .
C19 C18 O5 Zn1 -175.79(19) . .
O5 C18 O6 Zn2 0.9(6) . .
C19 C18 O6 Zn2 -179.3(2) . .
O8 C34 O7 Zn1 -12.0(5) . 2_746
C31 C34 O7 Zn1 166.5(2) . 2_746
O7 C34 O8 Zn2 28.3(6) . 2_746
C31 C34 O8 Zn2 -150.3(3) . 2_746
C39 C38 S1 C41 0.7(3) . .
N2 C38 S1 C41 179.7(3) . .
C40 C41 S1 C38 -0.4(3) . .
C41 C41 S1 C38 178.5(4) 3_656 .
C1 O1 Zn1 O5 64.8(3) . .
C1 O1 Zn1 O7 -64.0(3) . 2_766
C1 O1 Zn1 N1 -174.5(3) . .
C18 O5 Zn1 O1 -71.4(3) . .
C18 O5 Zn1 O7 66.3(3) . 2_766
C18 O5 Zn1 N1 171.4(3) . .
C35 N1 Zn1 O1 -51.5(3) . .
C36 N1 Zn1 O1 124.2(3) . .
C35 N1 Zn1 O5 72.1(3) . .
C36 N1 Zn1 O5 -112.1(3) . .
C35 N1 Zn1 O7 -178.9(3) . 2_766
C36 N1 Zn1 O7 -3.1(3) . 2_766
C1 O2 Zn2 O3 -175.0(4) . 2_666
C1 O2 Zn2 O8 56.8(4) . 2_766
C1 O2 Zn2 O6 -59.3(4) . .
C18 O6 Zn2 O3 175.2(3) . 2_666
C18 O6 Zn2 O2 55.3(4) . .
C18 O6 Zn2 O8 -65.3(4) . 2_766

loop_
_platon_squeeze_void_nr
_platon_squeeze_void_average_x
_platon_squeeze_void_average_y
_platon_squeeze_void_average_z
_platon_squeeze_void_volume
_platon_squeeze_void_count_electrons
1 0.000 0.000 0.000 27.2 -0.3
2 1.000 -0.035 0.250 162.2 17.1
3 1.000 0.000 0.500 27.2 -0.4
4 1.000 0.019 0.750 162.2 17.0
5 0.500 0.455 0.750 103.4 5.3
6 0.500 0.545 0.250 103.3 4.9
7 0.466 0.503 0.089 21.8 1.1
8 0.534 0.503 0.411 22.3 1.6
9 0.466 0.497 0.589 21.8 0.9
10 0.534 0.497 0.911 22.2 1.4
